data_7154233
loop_
_publ_author_name
'Singh, Dileep Kumar'
'Nath, Mahendra'

_publ_section_title
;
 Ambient temperature synthesis of \b,\b'-fused nickel(ii)
 pyrrolo[1,2-a]pyrazinoporphyrins via a DBSA-catalyzed Pictet-Spengler
 approach.
;
_journal_issue 6
_journal_name_full 'Organic &amp; biomolecular chemistry'
_journal_page_first 1836
_journal_page_last 1845
_journal_paper_doi 10.1039/c4ob02370f
_journal_volume 13
_journal_year 2015
_chemical_formula_moiety 'C54 H33 Cl3 N6 Ni S'
_chemical_formula_sum 'C54 H33 Cl3 N6 Ni S'
_chemical_formula_weight 962.98
_chemical_name_systematic
;
 ?
;
_space_group_IT_number 14
_symmetry_cell_setting monoclinic
_symmetry_space_group_name_Hall '-P 2ybc'
_symmetry_space_group_name_H-M 'P 1 21/c 1'
_atom_sites_solution_hydrogens geom
_atom_sites_solution_primary direct
_atom_sites_solution_secondary difmap
_audit_creation_method SHELXL-97
_audit_update_record
;
2014-01-09 deposited with the CCDC.
2014-11-27 downloaded from the CCDC.
;
_cell_angle_alpha 90.00
_cell_angle_beta 116.573(12)
_cell_angle_gamma 90.00
_cell_formula_units_Z 4
_cell_length_a 13.3636(13)
_cell_length_b 29.0621(18)
_cell_length_c 12.7286(11)
_cell_measurement_reflns_used 11326
_cell_measurement_temperature 298(2)
_cell_measurement_theta_max 29.7510
_cell_measurement_theta_min 3.0476
_cell_volume 4421.3(8)
_computing_cell_refinement 'CrysAlisPro, Oxford Diffraction Ltd.'
_computing_data_collection 'CrysAlisPro, Oxford Diffraction Ltd.'
_computing_data_reduction 'CrysAlisPro, Oxford Diffraction Ltd.'
_computing_molecular_graphics ORTEP
_computing_publication_material 'WINGX V1.80.01'
_computing_structure_refinement 'SHELXL-97 (Sheldrick, 1997)'
_computing_structure_solution SIR-92
_diffrn_ambient_temperature 298(2)
_diffrn_detector_area_resol_mean 15.9853
_diffrn_measured_fraction_theta_full 0.999
_diffrn_measured_fraction_theta_max 0.999
_diffrn_measurement_device_type 'Sapphire-3 CCD detector'
_diffrn_measurement_method 'OMEGA SCAN'
_diffrn_radiation_monochromator graphite
_diffrn_radiation_source 'fine-focus sealed tube'
_diffrn_radiation_type MoK\a
_diffrn_radiation_wavelength 0.71073
_diffrn_reflns_av_R_equivalents 0.0390
_diffrn_reflns_av_sigmaI/netI 0.0275
_diffrn_reflns_limit_h_max 16
_diffrn_reflns_limit_h_min -16
_diffrn_reflns_limit_k_max 36
_diffrn_reflns_limit_k_min -36
_diffrn_reflns_limit_l_max 15
_diffrn_reflns_limit_l_min -15
_diffrn_reflns_number 65192
_diffrn_reflns_theta_full 26.37
_diffrn_reflns_theta_max 26.37
_diffrn_reflns_theta_min 3.05
_exptl_absorpt_coefficient_mu 0.714
_exptl_absorpt_correction_T_max 1.00000
_exptl_absorpt_correction_T_min 0.76749
_exptl_absorpt_correction_type empirical
_exptl_absorpt_process_details 'CrysAlisPro 1.171.34.40 (2006)'
_exptl_crystal_colour brown
_exptl_crystal_density_diffrn 1.447
_exptl_crystal_density_method 'not measured'
_exptl_crystal_description Trangular
_exptl_crystal_F_000 1976
_exptl_crystal_size_max .30
_exptl_crystal_size_mid .28
_exptl_crystal_size_min .24
_refine_diff_density_max 0.782
_refine_diff_density_min -0.947
_refine_diff_density_rms 0.077
_refine_ls_extinction_method none
_refine_ls_goodness_of_fit_ref 1.141
_refine_ls_hydrogen_treatment mixed
_refine_ls_matrix_type full
_refine_ls_number_parameters 586
_refine_ls_number_reflns 9018
_refine_ls_number_restraints 0
_refine_ls_restrained_S_all 1.141
_refine_ls_R_factor_all 0.0894
_refine_ls_R_factor_gt 0.0776
_refine_ls_shift/su_max 0.000
_refine_ls_shift/su_mean 0.000
_refine_ls_structure_factor_coef Fsqd
_refine_ls_weighting_details 'calc w=1/[\s^2^(Fo^2^)+(0.0786P)^2^+8.4006P] where P=(Fo^2^+2Fc^2^)/3'
_refine_ls_weighting_scheme calc
_refine_ls_wR_factor_gt 0.1907
_refine_ls_wR_factor_ref 0.1978
_reflns_number_gt 7754
_reflns_number_total 9018
_reflns_threshold_expression >2sigma(I)
_cod_data_source_file c4ob02370f2.cif
_cod_data_source_block shelxl
_cod_depositor_comments
;
The following automatic conversions were performed:

'_exptl_absorpt_correction_type' value 'EMPIRICAL' changed to
'empirical' according to
/usr/data/users/saulius/crontab/automatic-downloads/rss-feeds/RSC/lib/dictionaries/cif_core.dic
dictionary named 'cif_core.dic' version 2.4.2 from 2011-04-26.

Automatic conversion script
Id: cif_fix_values 2935 2014-11-11 08:27:57Z andrius 

 Adding full bibliography for 7154232--7154233.cif.
;
_cod_original_cell_volume 4421.3(6)
_cod_database_code 7154233

loop_
_symmetry_equiv_pos_as_xyz
'x, y, z'
'-x, y+1/2, -z+1/2'
'-x, -y, -z'
'x, -y-1/2, z-1/2'

loop_
_atom_site_label
_atom_site_type_symbol
_atom_site_fract_x
_atom_site_fract_y
_atom_site_fract_z
_atom_site_U_iso_or_equiv
_atom_site_adp_type
_atom_site_occupancy
_atom_site_symmetry_multiplicity
_atom_site_calc_flag
_atom_site_refinement_flags
Ni01 Ni 0.10463(4) 0.100261(15) 0.61474(4) 0.03261(16) Uani 1 1 d .
Cl1 Cl 0.3958(3) 0.05526(11) 0.9820(2) 0.1522(11) Uani 1 1 d .
S1 S 0.5105(3) 0.10244(11) 0.2892(4) 0.1653(15) Uani 1 1 d .
Cl3 Cl 0.4264(2) 0.03743(17) 0.7817(3) 0.2062(19) Uani 1 1 d .
N1 N 0.0434(3) 0.15886(11) 0.6217(3) 0.0371(7) Uani 1 1 d .
N2 N 0.0390(3) 0.07419(10) 0.7083(3) 0.0352(7) Uani 1 1 d .
Cl2 Cl 0.4178(3) 0.13070(14) 0.8540(4) 0.2005(16) Uani 1 1 d .
N3 N 0.1474(3) 0.04019(10) 0.5883(3) 0.0341(7) Uani 1 1 d .
N6 N 0.3912(3) 0.12623(12) 0.4222(3) 0.0444(8) Uani 1 1 d .
N5 N 0.3913(3) 0.21151(12) 0.5300(3) 0.0474(9) Uani 1 1 d .
N4 N 0.1899(3) 0.12777(11) 0.5412(3) 0.0361(7) Uani 1 1 d .
C45 C 0.2279(3) 0.05915(13) 0.4538(3) 0.0364(8) Uani 1 1 d .
C13 C 0.1793(4) 0.25844(14) 0.5472(4) 0.0422(9) Uani 1 1 d .
C12 C 0.1606(4) 0.20895(13) 0.5666(3) 0.0391(9) Uani 1 1 d .
C11 C 0.2238(3) 0.17402(13) 0.5524(3) 0.0369(8) Uani 1 1 d .
C24 C -0.1755(4) 0.15265(14) 0.7343(4) 0.0425(9) Uani 1 1 d .
C10 C 0.3135(3) 0.17751(13) 0.5194(3) 0.0385(8) Uani 1 1 d .
C3 C 0.6371(4) 0.17482(16) 0.3800(4) 0.0517(11) Uani 1 1 d .
H3 H 0.6681 0.2018 0.4211 0.062 Uiso 1 1 calc R
C41 C 0.1359(3) -0.00120(13) 0.6355(3) 0.0370(8) Uani 1 1 d .
C53 C 0.3197(3) 0.13614(13) 0.4697(3) 0.0390(9) Uani 1 1 d .
C34 C 0.1073(3) -0.00550(13) 0.7269(4) 0.0399(9) Uani 1 1 d .
C32 C 0.0090(4) 0.02740(15) 0.8372(4) 0.0461(10) Uani 1 1 d .
H32 H 0.0150 0.0027 0.8860 0.055 Uiso 1 1 calc R
C47 C 0.3501(4) 0.00814(16) 0.4001(4) 0.0529(11) Uani 1 1 d .
H47 H 0.3893 -0.0003 0.4786 0.063 Uiso 1 1 calc R
C22 C -0.0479(3) 0.16715(14) 0.6431(3) 0.0397(9) Uani 1 1 d .
C51 C 0.2075(4) 0.05238(15) 0.2502(4) 0.0486(10) Uani 1 1 d .
H51 H 0.1506 0.0741 0.2268 0.058 Uiso 1 1 calc R
C31 C -0.0505(4) 0.06577(15) 0.8251(4) 0.0462(10) Uani 1 1 d .
H31 H -0.0949 0.0724 0.8624 0.055 Uiso 1 1 calc R
C18 C 0.2063(5) 0.29041(15) 0.6367(4) 0.0567(12) Uani 1 1 d .
H18 H 0.2147 0.2810 0.7101 0.068 Uiso 1 1 calc R
C20 C -0.0129(4) 0.23394(15) 0.5800(4) 0.0494(11) Uani 1 1 d .
H20 H -0.0153 0.2645 0.5571 0.059 Uiso 1 1 calc R
C46 C 0.2639(4) 0.04014(13) 0.3670(4) 0.0408(9) Uani 1 1 d .
C44 C 0.1827(3) 0.02858(13) 0.5051(3) 0.0354(8) Uani 1 1 d .
C35 C 0.1179(4) -0.05157(15) 0.7839(4) 0.0456(10) Uani 1 1 d .
C23 C -0.0840(3) 0.13740(14) 0.7046(3) 0.0392(9) Uani 1 1 d .
C43 C 0.1821(4) -0.02037(13) 0.4929(4) 0.0432(9) Uani 1 1 d .
H43 H 0.1956 -0.0366 0.4376 0.052 Uiso 1 1 calc R
C19 C 0.0686(4) 0.20022(13) 0.5875(3) 0.0403(9) Uani 1 1 d .
C30 C -0.0330(3) 0.09469(13) 0.7441(3) 0.0366(8) Uani 1 1 d .
C40 C 0.0514(4) -0.08859(16) 0.7228(5) 0.0565(12) Uani 1 1 d .
H40 H -0.0008 -0.0849 0.6448 0.068 Uiso 1 1 calc R
C14 C 0.1659(4) 0.27297(16) 0.4381(4) 0.0489(10) Uani 1 1 d .
H14 H 0.1469 0.2520 0.3770 0.059 Uiso 1 1 calc R
C33 C 0.0621(3) 0.03133(13) 0.7613(3) 0.0377(8) Uani 1 1 d .
C25 C -0.1613(4) 0.19054(16) 0.8054(4) 0.0518(11) Uani 1 1 d .
H25 H -0.0935 0.2062 0.8374 0.062 Uiso 1 1 calc R
C52 C 0.2430(3) 0.10555(12) 0.4854(3) 0.0355(8) Uani 1 1 d .
C29 C -0.2760(4) 0.12886(16) 0.6914(4) 0.0519(11) Uani 1 1 d .
H29 H -0.2858 0.1028 0.6453 0.062 Uiso 1 1 calc R
C50 C 0.2350(5) 0.03252(19) 0.1672(4) 0.0604(13) Uani 1 1 d .
H50 H 0.1958 0.0406 0.0884 0.072 Uiso 1 1 calc R
C26 C -0.2480(5) 0.20530(18) 0.8291(4) 0.0611(13) Uani 1 1 d .
H26 H -0.2387 0.2314 0.8748 0.073 Uiso 1 1 calc R
C28 C -0.3618(4) 0.14324(18) 0.7162(5) 0.0589(12) Uani 1 1 d .
H28 H -0.4290 0.1271 0.6862 0.071 Uiso 1 1 calc R
C49 C 0.3191(5) 0.0012(2) 0.2015(5) 0.0685(15) Uani 1 1 d .
H49 H 0.3376 -0.0120 0.1459 0.082 Uiso 1 1 calc R
C42 C 0.1586(4) -0.03848(14) 0.5757(4) 0.0451(10) Uani 1 1 d .
H42 H 0.1571 -0.0696 0.5916 0.054 Uiso 1 1 calc R
C7 C 0.5284(5) 0.24220(19) 0.4974(6) 0.0741(16) Uani 1 1 d .
H7 H 0.5816 0.2475 0.4706 0.089 Uiso 1 1 calc R
C27 C -0.3477(4) 0.18143(19) 0.7853(5) 0.0603(13) Uani 1 1 d .
H27 H -0.4051 0.1911 0.8024 0.072 Uiso 1 1 calc R
C6 C 0.4615(4) 0.20363(16) 0.4742(4) 0.0519(11) Uani 1 1 d .
C17 C 0.2207(5) 0.33593(17) 0.6174(6) 0.0725(16) Uani 1 1 d .
H17 H 0.2394 0.3572 0.6779 0.087 Uiso 1 1 calc R
C36 C 0.1963(6) -0.0583(2) 0.8979(5) 0.0783(18) Uani 1 1 d .
H36 H 0.2429 -0.0342 0.9396 0.094 Uiso 1 1 calc R
C48 C 0.3778(5) -0.01107(18) 0.3184(5) 0.0641(14) Uani 1 1 d .
H48 H 0.4358 -0.0323 0.3415 0.077 Uiso 1 1 calc R
C9 C 0.4215(4) 0.25240(16) 0.5879(5) 0.0624(13) Uani 1 1 d .
H9 H 0.3910 0.2650 0.6343 0.075 Uiso 1 1 calc R
C4 C 0.5319(4) 0.14867(17) 0.3689(4) 0.0540(11) Uani 1 1 d .
C21 C -0.0847(4) 0.21345(15) 0.6117(4) 0.0480(10) Uani 1 1 d .
H21 H -0.1472 0.2269 0.6132 0.058 Uiso 1 1 calc R
C39 C 0.0620(5) -0.13094(19) 0.7768(6) 0.0779(17) Uani 1 1 d .
H39 H 0.0171 -0.1554 0.7347 0.094 Uiso 1 1 calc R
C5 C 0.4578(4) 0.15971(15) 0.4225(4) 0.0465(10) Uani 1 1 d .
C16 C 0.2076(5) 0.35020(18) 0.5093(6) 0.0756(17) Uani 1 1 d .
H16 H 0.2168 0.3811 0.4964 0.091 Uiso 1 1 calc R
C38 C 0.1375(7) -0.1369(2) 0.8905(7) 0.097(2) Uani 1 1 d .
H38 H 0.1428 -0.1652 0.9271 0.117 Uiso 1 1 calc R
C54 C 0.3739(6) 0.0742(3) 0.8490(6) 0.099(2) Uani 1 1 d .
H54 H 0.2926 0.0744 0.8007 0.119 Uiso 1 1 calc R
C15 C 0.1810(4) 0.31904(19) 0.4206(5) 0.0663(15) Uani 1 1 d .
H15 H 0.1729 0.3288 0.3476 0.080 Uiso 1 1 calc R
C1 C 0.6166(7) 0.1107(3) 0.2607(7) 0.105(3) Uani 1 1 d .
H1 H 0.6340 0.0913 0.2130 0.126 Uiso 1 1 calc R
C37 C 0.2066(8) -0.1010(2) 0.9517(6) 0.111(3) Uani 1 1 d .
H37 H 0.2601 -0.1053 1.0290 0.134 Uiso 1 1 calc R
C8 C 0.5028(5) 0.27162(19) 0.5673(6) 0.0788(18) Uani 1 1 d .
H8 H 0.5362 0.3000 0.5955 0.095 Uiso 1 1 calc R
C2 C 0.6747(7) 0.1475(3) 0.3121(9) 0.113(3) Uani 1 1 d .
H2 H 0.7385 0.1554 0.3044 0.136 Uiso 1 1 calc R

loop_
_atom_site_aniso_label
_atom_site_aniso_U_11
_atom_site_aniso_U_22
_atom_site_aniso_U_33
_atom_site_aniso_U_23
_atom_site_aniso_U_13
_atom_site_aniso_U_12
Ni01 0.0390(3) 0.0289(3) 0.0313(3) -0.00006(18) 0.0169(2) -0.00023(19)
Cl1 0.207(3) 0.163(2) 0.1200(19) 0.0119(17) 0.103(2) 0.009(2)
S1 0.131(2) 0.156(2) 0.266(4) -0.095(3) 0.139(3) -0.0410(18)
Cl3 0.1137(19) 0.378(6) 0.121(2) -0.071(3) 0.0475(16) 0.069(3)
N1 0.0464(19) 0.0336(16) 0.0356(16) 0.0019(13) 0.0222(15) 0.0027(14)
N2 0.0403(17) 0.0319(16) 0.0333(16) -0.0009(13) 0.0165(14) -0.0029(13)
Cl2 0.185(3) 0.187(3) 0.235(4) 0.033(3) 0.099(3) -0.045(3)
N3 0.0416(17) 0.0308(16) 0.0321(16) 0.0005(12) 0.0185(14) -0.0002(13)
N6 0.048(2) 0.0426(19) 0.050(2) -0.0041(15) 0.0279(17) -0.0076(15)
N5 0.047(2) 0.0355(18) 0.054(2) -0.0030(15) 0.0177(17) -0.0070(15)
N4 0.0423(18) 0.0309(16) 0.0374(17) -0.0020(13) 0.0198(14) -0.0031(13)
C45 0.037(2) 0.038(2) 0.0341(19) -0.0011(15) 0.0159(16) 0.0010(16)
C13 0.052(2) 0.035(2) 0.044(2) 0.0040(17) 0.0251(19) 0.0038(17)
C12 0.052(2) 0.0322(19) 0.035(2) 0.0014(15) 0.0207(18) 0.0001(17)
C11 0.044(2) 0.0329(19) 0.0317(19) -0.0006(15) 0.0153(17) -0.0039(16)
C24 0.046(2) 0.042(2) 0.044(2) 0.0032(17) 0.0238(19) 0.0038(18)
C10 0.042(2) 0.0323(19) 0.041(2) -0.0015(16) 0.0185(18) -0.0039(16)
C3 0.050(3) 0.053(3) 0.076(3) -0.011(2) 0.050(2) -0.019(2)
C41 0.038(2) 0.0325(19) 0.041(2) 0.0033(16) 0.0185(17) 0.0011(15)
C53 0.041(2) 0.036(2) 0.039(2) -0.0016(16) 0.0181(17) -0.0031(16)
C34 0.042(2) 0.036(2) 0.039(2) 0.0037(16) 0.0153(18) 0.0019(16)
C32 0.060(3) 0.043(2) 0.041(2) 0.0045(18) 0.028(2) -0.003(2)
C47 0.061(3) 0.051(3) 0.053(3) -0.003(2) 0.032(2) 0.004(2)
C22 0.043(2) 0.039(2) 0.038(2) 0.0001(16) 0.0186(18) 0.0026(17)
C51 0.056(3) 0.047(2) 0.045(2) -0.0007(19) 0.025(2) -0.009(2)
C31 0.057(3) 0.045(2) 0.046(2) -0.0012(18) 0.032(2) -0.001(2)
C18 0.081(3) 0.040(2) 0.056(3) -0.006(2) 0.036(3) -0.003(2)
C20 0.063(3) 0.038(2) 0.054(3) 0.0126(19) 0.032(2) 0.013(2)
C46 0.054(2) 0.034(2) 0.041(2) -0.0078(16) 0.0277(19) -0.0103(17)
C44 0.039(2) 0.0343(19) 0.0311(18) -0.0039(15) 0.0137(16) -0.0022(16)
C35 0.052(3) 0.042(2) 0.047(2) 0.0099(18) 0.027(2) 0.0095(19)
C23 0.042(2) 0.039(2) 0.038(2) -0.0044(16) 0.0201(18) -0.0010(17)
C43 0.053(2) 0.031(2) 0.048(2) -0.0042(17) 0.025(2) -0.0012(17)
C19 0.056(2) 0.0293(19) 0.037(2) 0.0035(15) 0.0221(18) 0.0049(17)
C30 0.042(2) 0.0339(19) 0.0354(19) -0.0052(15) 0.0186(17) -0.0025(16)
C40 0.056(3) 0.042(2) 0.069(3) 0.011(2) 0.025(2) 0.000(2)
C14 0.054(3) 0.051(3) 0.041(2) 0.0059(19) 0.020(2) -0.001(2)
C33 0.040(2) 0.038(2) 0.0328(19) 0.0020(16) 0.0147(16) -0.0024(16)
C25 0.053(3) 0.054(3) 0.054(3) -0.008(2) 0.028(2) 0.001(2)
C52 0.041(2) 0.0310(19) 0.0347(19) -0.0019(15) 0.0176(16) -0.0022(15)
C29 0.054(3) 0.048(3) 0.056(3) -0.003(2) 0.027(2) -0.002(2)
C50 0.073(3) 0.074(3) 0.043(3) -0.007(2) 0.034(2) -0.019(3)
C26 0.075(3) 0.059(3) 0.058(3) -0.007(2) 0.038(3) 0.015(3)
C28 0.045(3) 0.067(3) 0.069(3) 0.007(3) 0.029(2) 0.001(2)
C49 0.087(4) 0.073(4) 0.069(3) -0.030(3) 0.055(3) -0.022(3)
C42 0.054(3) 0.032(2) 0.054(3) 0.0007(18) 0.028(2) 0.0026(18)
C7 0.068(4) 0.056(3) 0.105(5) -0.004(3) 0.045(3) -0.020(3)
C27 0.057(3) 0.074(3) 0.064(3) 0.013(3) 0.039(3) 0.023(3)
C6 0.045(2) 0.048(3) 0.062(3) 0.004(2) 0.024(2) -0.006(2)
C17 0.099(4) 0.036(2) 0.091(4) -0.013(3) 0.050(4) -0.005(3)
C36 0.113(5) 0.059(3) 0.042(3) 0.012(2) 0.017(3) 0.002(3)
C48 0.074(3) 0.055(3) 0.080(4) -0.010(3) 0.050(3) 0.004(2)
C9 0.056(3) 0.040(2) 0.082(4) -0.012(2) 0.023(3) -0.007(2)
C4 0.047(3) 0.062(3) 0.057(3) 0.010(2) 0.026(2) 0.000(2)
C21 0.055(3) 0.042(2) 0.051(2) 0.0067(19) 0.027(2) 0.0128(19)
C39 0.088(4) 0.044(3) 0.104(5) 0.012(3) 0.045(4) -0.004(3)
C5 0.043(2) 0.049(2) 0.047(2) 0.0020(19) 0.0195(19) -0.0057(19)
C16 0.088(4) 0.037(3) 0.103(5) 0.016(3) 0.044(4) 0.001(3)
C38 0.147(7) 0.061(4) 0.091(5) 0.040(4) 0.060(5) 0.018(4)
C54 0.062(4) 0.147(7) 0.075(4) -0.005(4) 0.018(3) 0.004(4)
C15 0.064(3) 0.061(3) 0.066(3) 0.029(3) 0.023(3) 0.000(3)
C1 0.101(6) 0.122(7) 0.112(6) 0.009(5) 0.065(5) 0.044(5)
C37 0.177(8) 0.072(4) 0.055(4) 0.031(3) 0.025(4) 0.017(5)
C8 0.068(4) 0.045(3) 0.116(5) -0.011(3) 0.034(3) -0.020(3)
C2 0.091(5) 0.103(6) 0.166(8) 0.043(6) 0.076(6) -0.003(5)

loop_
_atom_type_symbol
_atom_type_description
_atom_type_scat_dispersion_real
_atom_type_scat_dispersion_imag
_atom_type_scat_source
C C 0.0033 0.0016 'International Tables Vol C Tables 4.2.6.8 and 6.1.1.4'
H H 0.0000 0.0000 'International Tables Vol C Tables 4.2.6.8 and 6.1.1.4'
N N 0.0061 0.0033 'International Tables Vol C Tables 4.2.6.8 and 6.1.1.4'
S S 0.1246 0.1234 'International Tables Vol C Tables 4.2.6.8 and 6.1.1.4'
Ni Ni 0.3393 1.1124 'International Tables Vol C Tables 4.2.6.8 and 6.1.1.4'
Cl Cl 0.1484 0.1585 'International Tables Vol C Tables 4.2.6.8 and 6.1.1.4'

loop_
_geom_angle_atom_site_label_1
_geom_angle_atom_site_label_2
_geom_angle_atom_site_label_3
_geom_angle
N1 Ni01 N3 172.11(14)
N1 Ni01 N2 89.94(13)
N3 Ni01 N2 90.25(13)
N1 Ni01 N4 90.64(13)
N3 Ni01 N4 90.28(13)
N2 Ni01 N4 171.86(13)
C4 S1 C1 95.1(4)
C19 N1 C22 105.9(3)
C19 N1 Ni01 126.6(3)
C22 N1 Ni01 126.7(3)
C30 N2 C33 105.5(3)
C30 N2 Ni01 128.1(3)
C33 N2 Ni01 126.3(3)
C44 N3 C41 105.3(3)
C44 N3 Ni01 126.1(2)
C41 N3 Ni01 128.1(3)
C5 N6 C53 116.5(4)
C9 N5 C10 134.2(4)
C9 N5 C6 108.0(4)
C10 N5 C6 117.7(4)
C52 N4 C11 106.6(3)
C52 N4 Ni01 127.5(3)
C11 N4 Ni01 125.3(3)
C44 C45 C52 121.3(4)
C44 C45 C46 117.5(3)
C52 C45 C46 121.2(3)
C14 C13 C18 119.3(4)
C14 C13 C12 120.1(4)
C18 C13 C12 120.5(4)
C11 C12 C19 122.3(4)
C11 C12 C13 121.7(4)
C19 C12 C13 115.7(3)
C12 C11 N4 121.8(4)
C12 C11 C10 128.6(4)
N4 C11 C10 108.1(3)
C25 C24 C29 118.7(4)
C25 C24 C23 120.8(4)
C29 C24 C23 120.6(4)
C53 C10 N5 117.8(4)
C53 C10 C11 107.5(3)
N5 C10 C11 134.6(4)
C2 C3 C4 102.9(5)
C2 C3 H3 128.5
C4 C3 H3 128.5
C34 C41 N3 124.8(4)
C34 C41 C42 125.6(4)
N3 C41 C42 109.6(3)
N6 C53 C10 125.6(4)
N6 C53 C52 127.8(4)
C10 C53 C52 106.5(3)
C41 C34 C33 121.1(4)
C41 C34 C35 119.1(4)
C33 C34 C35 119.6(4)
C31 C32 C33 107.7(4)
C31 C32 H32 126.2
C33 C32 H32 126.2
C48 C47 C46 120.7(5)
C48 C47 H47 119.6
C46 C47 H47 119.6
N1 C22 C23 124.1(4)
N1 C22 C21 109.4(4)
C23 C22 C21 125.5(4)
C46 C51 C50 120.7(5)
C46 C51 H51 119.7
C50 C51 H51 119.7
C32 C31 C30 107.0(4)
C32 C31 H31 126.5
C30 C31 H31 126.5
C17 C18 C13 120.2(5)
C17 C18 H18 119.9
C13 C18 H18 119.9
C21 C20 C19 107.5(4)
C21 C20 H20 126.2
C19 C20 H20 126.2
C51 C46 C47 118.6(4)
C51 C46 C45 120.0(4)
C47 C46 C45 121.3(4)
N3 C44 C45 125.0(3)
N3 C44 C43 109.8(3)
C45 C44 C43 124.5(4)
C36 C35 C40 118.4(4)
C36 C35 C34 120.1(4)
C40 C35 C34 121.5(4)
C22 C23 C30 121.2(4)
C22 C23 C24 119.1(4)
C30 C23 C24 119.6(4)
C42 C43 C44 107.4(4)
C42 C43 H43 126.3
C44 C43 H43 126.3
N1 C19 C12 125.7(4)
N1 C19 C20 109.5(4)
C12 C19 C20 124.8(4)
N2 C30 C23 124.7(4)
N2 C30 C31 110.5(3)
C23 C30 C31 124.8(4)
C39 C40 C35 120.8(5)
C39 C40 H40 119.6
C35 C40 H40 119.6
C13 C14 C15 119.5(5)
C13 C14 H14 120.2
C15 C14 H14 120.2
N2 C33 C34 124.9(4)
N2 C33 C32 109.2(3)
C34 C33 C32 124.4(4)
C24 C25 C26 120.3(5)
C24 C25 H25 119.9
C26 C25 H25 119.9
N4 C52 C45 124.3(4)
N4 C52 C53 110.3(3)
C45 C52 C53 125.3(4)
C28 C29 C24 121.0(5)
C28 C29 H29 119.5
C24 C29 H29 119.5
C49 C50 C51 119.7(5)
C49 C50 H50 120.1
C51 C50 H50 120.1
C27 C26 C25 120.4(5)
C27 C26 H26 119.8
C25 C26 H26 119.8
C27 C28 C29 119.9(5)
C27 C28 H28 120.0
C29 C28 H28 120.0
C50 C49 C48 120.5(5)
C50 C49 H49 119.7
C48 C49 H49 119.7
C43 C42 C41 107.6(4)
C43 C42 H42 126.2
C41 C42 H42 126.2
C6 C7 C8 108.5(5)
C6 C7 H7 125.7
C8 C7 H7 125.7
C28 C27 C26 119.7(4)
C28 C27 H27 120.1
C26 C27 H27 120.1
C7 C6 N5 105.6(4)
C7 C6 C5 135.4(5)
N5 C6 C5 118.5(4)
C16 C17 C18 120.4(5)
C16 C17 H17 119.8
C18 C17 H17 119.8
C35 C36 C37 120.4(6)
C35 C36 H36 119.8
C37 C36 H36 119.8
C47 C48 C49 119.8(5)
C47 C48 H48 120.1
C49 C48 H48 120.1
C8 C9 N5 109.0(5)
C8 C9 H9 125.5
N5 C9 H9 125.5
C5 C4 C3 128.6(4)
C5 C4 S1 120.2(4)
C3 C4 S1 111.2(3)
C20 C21 C22 107.5(4)
C20 C21 H21 126.2
C22 C21 H21 126.2
C38 C39 C40 120.4(6)
C38 C39 H39 119.8
C40 C39 H39 119.8
N6 C5 C6 123.2(4)
N6 C5 C4 115.6(4)
C6 C5 C4 121.2(4)
C15 C16 C17 119.9(5)
C15 C16 H16 120.1
C17 C16 H16 120.1
C39 C38 C37 119.7(5)
C39 C38 H38 120.1
C37 C38 H38 120.1
Cl1 C54 Cl3 112.1(5)
Cl1 C54 Cl2 111.7(5)
Cl3 C54 Cl2 113.7(5)
Cl1 C54 H54 106.2
Cl3 C54 H54 106.2
Cl2 C54 H54 106.2
C16 C15 C14 120.7(5)
C16 C15 H15 119.6
C14 C15 H15 119.6
C2 C1 S1 112.9(6)
C2 C1 H1 123.6
S1 C1 H1 123.6
C38 C37 C36 120.1(6)
C38 C37 H37 119.9
C36 C37 H37 119.9
C9 C8 C7 108.8(5)
C9 C8 H8 125.6
C7 C8 H8 125.6
C1 C2 C3 117.9(7)
C1 C2 H2 121.1
C3 C2 H2 121.1

loop_
_geom_bond_atom_site_label_1
_geom_bond_atom_site_label_2
_geom_bond_distance
Ni01 N1 1.909(3)
Ni01 N3 1.913(3)
Ni01 N2 1.923(3)
Ni01 N4 1.941(3)
Cl1 C54 1.678(8)
S1 C4 1.630(6)
S1 C1 1.631(8)
Cl3 C54 1.704(8)
N1 C19 1.371(5)
N1 C22 1.385(5)
N2 C30 1.370(5)
N2 C33 1.384(5)
Cl2 C54 1.736(9)
N3 C44 1.380(5)
N3 C41 1.383(5)
N6 C5 1.317(5)
N6 C53 1.371(5)
N5 C9 1.361(6)
N5 C10 1.396(5)
N5 C6 1.426(6)
N4 C52 1.370(5)
N4 C11 1.405(5)
C45 C44 1.391(5)
C45 C52 1.396(5)
C45 C46 1.494(5)
C13 C14 1.384(6)
C13 C18 1.387(6)
C13 C12 1.500(5)
C12 C11 1.384(6)
C12 C19 1.392(6)
C11 C10 1.440(6)
C24 C25 1.383(6)
C24 C29 1.386(6)
C24 C23 1.499(6)
C10 C53 1.378(5)
C3 C2 1.421(10)
C3 C4 1.548(6)
C3 H3 0.9300
C41 C34 1.383(6)
C41 C42 1.432(6)
C53 C52 1.436(5)
C34 C33 1.392(6)
C34 C35 1.499(5)
C32 C31 1.338(6)
C32 C33 1.437(6)
C32 H32 0.9300
C47 C48 1.368(7)
C47 C46 1.391(6)
C47 H47 0.9300
C22 C23 1.390(6)
C22 C21 1.427(6)
C51 C46 1.379(6)
C51 C50 1.390(7)
C51 H51 0.9300
C31 C30 1.429(6)
C31 H31 0.9300
C18 C17 1.375(7)
C18 H18 0.9300
C20 C21 1.336(6)
C20 C19 1.436(6)
C20 H20 0.9300
C44 C43 1.430(5)
C35 C36 1.372(7)
C35 C40 1.390(7)
C23 C30 1.397(5)
C43 C42 1.336(6)
C43 H43 0.9300
C40 C39 1.385(7)
C40 H40 0.9300
C14 C15 1.387(7)
C14 H14 0.9300
C25 C26 1.388(6)
C25 H25 0.9300
C29 C28 1.383(7)
C29 H29 0.9300
C50 C49 1.357(8)
C50 H50 0.9300
C26 C27 1.379(8)
C26 H26 0.9300
C28 C27 1.376(7)
C28 H28 0.9300
C49 C48 1.384(8)
C49 H49 0.9300
C42 H42 0.9300
C7 C6 1.380(7)
C7 C8 1.382(9)
C7 H7 0.9300
C27 H27 0.9300
C6 C5 1.426(6)
C17 C16 1.371(9)
C17 H17 0.9300
C36 C37 1.395(8)
C36 H36 0.9300
C48 H48 0.9300
C9 C8 1.347(8)
C9 H9 0.9300
C4 C5 1.468(6)
C21 H21 0.9300
C39 C38 1.355(9)
C39 H39 0.9300
C16 C15 1.364(8)
C16 H16 0.9300
C38 C37 1.381(11)
C38 H38 0.9300
C54 H54 0.9800
C15 H15 0.9300
C1 C2 1.312(11)
C1 H1 0.9300
C37 H37 0.9300
C8 H8 0.9300
C2 H2 0.9300

loop_
_geom_torsion_atom_site_label_1
_geom_torsion_atom_site_label_2
_geom_torsion_atom_site_label_3
_geom_torsion_atom_site_label_4
_geom_torsion
N3 Ni01 N1 C19 -99.6(10)
N2 Ni01 N1 C19 169.0(3)
N4 Ni01 N1 C19 -2.9(3)
N3 Ni01 N1 C22 68.6(11)
N2 Ni01 N1 C22 -22.8(3)
N4 Ni01 N1 C22 165.3(3)
N1 Ni01 N2 C30 6.7(3)
N3 Ni01 N2 C30 -165.4(3)
N4 Ni01 N2 C30 100.9(10)
N1 Ni01 N2 C33 -167.9(3)
N3 Ni01 N2 C33 19.9(3)
N4 Ni01 N2 C33 -73.8(10)
N1 Ni01 N3 C44 74.6(11)
N2 Ni01 N3 C44 166.0(3)
N4 Ni01 N3 C44 -22.2(3)
N1 Ni01 N3 C41 -96.0(10)
N2 Ni01 N3 C41 -4.6(3)
N4 Ni01 N3 C41 167.3(3)
N1 Ni01 N4 C52 -166.0(3)
N3 Ni01 N4 C52 6.1(3)
N2 Ni01 N4 C52 99.9(10)
N1 Ni01 N4 C11 25.2(3)
N3 Ni01 N4 C11 -162.7(3)
N2 Ni01 N4 C11 -68.9(10)
C14 C13 C12 C11 60.9(6)
C18 C13 C12 C11 -121.4(5)
C14 C13 C12 C19 -112.7(5)
C18 C13 C12 C19 65.0(6)
C19 C12 C11 N4 9.5(6)
C13 C12 C11 N4 -163.7(4)
C19 C12 C11 C10 173.4(4)
C13 C12 C11 C10 0.3(6)
C52 N4 C11 C12 157.4(4)
Ni01 N4 C11 C12 -31.9(5)
C52 N4 C11 C10 -9.5(4)
Ni01 N4 C11 C10 161.3(3)
C9 N5 C10 C53 -168.3(5)
C6 N5 C10 C53 8.6(6)
C9 N5 C10 C11 9.5(8)
C6 N5 C10 C11 -173.6(4)
C12 C11 C10 C53 -155.4(4)
N4 C11 C10 C53 10.3(4)
C12 C11 C10 N5 26.6(7)
N4 C11 C10 N5 -167.7(4)
C44 N3 C41 C34 176.6(4)
Ni01 N3 C41 C34 -11.3(6)
C44 N3 C41 C42 -3.2(4)
Ni01 N3 C41 C42 168.9(3)
C5 N6 C53 C10 -1.4(6)
C5 N6 C53 C52 -176.7(4)
N5 C10 C53 N6 -4.6(6)
C11 C10 C53 N6 177.0(4)
N5 C10 C53 C52 171.5(3)
C11 C10 C53 C52 -6.9(4)
N3 C41 C34 C33 15.3(6)
C42 C41 C34 C33 -165.0(4)
N3 C41 C34 C35 -169.0(4)
C42 C41 C34 C35 10.7(6)
C19 N1 C22 C23 -164.6(4)
Ni01 N1 C22 C23 25.2(6)
C19 N1 C22 C21 5.0(4)
Ni01 N1 C22 C21 -165.2(3)
C33 C32 C31 C30 -1.6(5)
C14 C13 C18 C17 -0.7(8)
C12 C13 C18 C17 -178.4(5)
C50 C51 C46 C47 1.2(6)
C50 C51 C46 C45 -175.5(4)
C48 C47 C46 C51 -0.5(7)
C48 C47 C46 C45 176.1(4)
C44 C45 C46 C51 112.7(4)
C52 C45 C46 C51 -69.5(5)
C44 C45 C46 C47 -63.8(5)
C52 C45 C46 C47 113.9(5)
C41 N3 C44 C45 -165.3(4)
Ni01 N3 C44 C45 22.4(5)
C41 N3 C44 C43 5.8(4)
Ni01 N3 C44 C43 -166.5(3)
C52 C45 C44 N3 1.0(6)
C46 C45 C44 N3 178.7(4)
C52 C45 C44 C43 -168.8(4)
C46 C45 C44 C43 8.9(6)
C41 C34 C35 C36 112.6(5)
C33 C34 C35 C36 -71.6(6)
C41 C34 C35 C40 -65.7(6)
C33 C34 C35 C40 110.0(5)
N1 C22 C23 C30 -3.9(6)
C21 C22 C23 C30 -171.9(4)
N1 C22 C23 C24 172.9(4)
C21 C22 C23 C24 4.9(6)
C25 C24 C23 C22 -61.7(6)
C29 C24 C23 C22 118.6(5)
C25 C24 C23 C30 115.1(5)
C29 C24 C23 C30 -64.5(5)
N3 C44 C43 C42 -6.4(5)
C45 C44 C43 C42 164.7(4)
C22 N1 C19 C12 174.3(4)
Ni01 N1 C19 C12 -15.5(6)
C22 N1 C19 C20 -3.9(4)
Ni01 N1 C19 C20 166.3(3)
C11 C12 C19 N1 15.0(6)
C13 C12 C19 N1 -171.4(4)
C11 C12 C19 C20 -167.0(4)
C13 C12 C19 C20 6.5(6)
C21 C20 C19 N1 1.4(5)
C21 C20 C19 C12 -176.8(4)
C33 N2 C30 C23 -175.3(4)
Ni01 N2 C30 C23 9.1(6)
C33 N2 C30 C31 3.3(4)
Ni01 N2 C30 C31 -172.3(3)
C22 C23 C30 N2 -13.5(6)
C24 C23 C30 N2 169.8(4)
C22 C23 C30 C31 168.1(4)
C24 C23 C30 C31 -8.7(6)
C32 C31 C30 N2 -1.1(5)
C32 C31 C30 C23 177.6(4)
C36 C35 C40 C39 1.7(8)
C34 C35 C40 C39 -179.9(5)
C18 C13 C14 C15 0.8(7)
C12 C13 C14 C15 178.5(4)
C30 N2 C33 C34 162.5(4)
Ni01 N2 C33 C34 -21.9(5)
C30 N2 C33 C32 -4.2(4)
Ni01 N2 C33 C32 171.4(3)
C41 C34 C33 N2 1.7(6)
C35 C34 C33 N2 -174.0(4)
C41 C34 C33 C32 166.4(4)
C35 C34 C33 C32 -9.3(6)
C31 C32 C33 N2 3.7(5)
C31 C32 C33 C34 -163.1(4)
C29 C24 C25 C26 -2.5(7)
C23 C24 C25 C26 177.8(4)
C11 N4 C52 C45 -177.5(4)
Ni01 N4 C52 C45 12.0(6)
C11 N4 C52 C53 5.3(4)
Ni01 N4 C52 C53 -165.2(3)
C44 C45 C52 N4 -18.6(6)
C46 C45 C52 N4 163.8(4)
C44 C45 C52 C53 158.2(4)
C46 C45 C52 C53 -19.4(6)
N6 C53 C52 N4 177.1(4)
C10 C53 C52 N4 1.1(5)
N6 C53 C52 C45 0.0(7)
C10 C53 C52 C45 -176.1(4)
C25 C24 C29 C28 1.7(7)
C23 C24 C29 C28 -178.6(4)
C46 C51 C50 C49 -1.0(7)
C24 C25 C26 C27 2.2(8)
C24 C29 C28 C27 -0.6(7)
C51 C50 C49 C48 0.1(8)
C44 C43 C42 C41 4.2(5)
C34 C41 C42 C43 179.5(4)
N3 C41 C42 C43 -0.7(5)
C29 C28 C27 C26 0.3(8)
C25 C26 C27 C28 -1.1(8)
C8 C7 C6 N5 1.8(6)
C8 C7 C6 C5 -170.0(6)
C9 N5 C6 C7 -2.9(5)
C10 N5 C6 C7 179.5(4)
C9 N5 C6 C5 170.6(4)
C10 N5 C6 C5 -7.1(6)
C13 C18 C17 C16 0.5(9)
C40 C35 C36 C37 -1.7(10)
C34 C35 C36 C37 179.9(6)
C46 C47 C48 C49 -0.3(8)
C50 C49 C48 C47 0.6(8)
C10 N5 C9 C8 180.0(5)
C6 N5 C9 C8 2.8(6)
C2 C3 C4 C5 178.5(5)
C2 C3 C4 S1 0.8(6)
C1 S1 C4 C5 -179.5(5)
C1 S1 C4 C3 -1.5(5)
C19 C20 C21 C22 1.7(5)
N1 C22 C21 C20 -4.3(5)
C23 C22 C21 C20 165.2(4)
C35 C40 C39 C38 0.1(9)
C53 N6 C5 C6 3.1(6)
C53 N6 C5 C4 -178.7(4)
C7 C6 C5 N6 172.2(6)
N5 C6 C5 N6 1.1(7)
C7 C6 C5 C4 -5.9(9)
N5 C6 C5 C4 -177.0(4)
C3 C4 C5 N6 -164.2(5)
S1 C4 C5 N6 13.4(6)
C3 C4 C5 C6 14.1(7)
S1 C4 C5 C6 -168.4(4)
C18 C17 C16 C15 -0.5(10)
C40 C39 C38 C37 -2.0(12)
C17 C16 C15 C14 0.6(9)
C13 C14 C15 C16 -0.8(8)
C4 S1 C1 C2 1.9(7)
C39 C38 C37 C36 2.0(13)
C35 C36 C37 C38 -0.1(13)
N5 C9 C8 C7 -1.7(7)
C6 C7 C8 C9 -0.2(8)
S1 C1 C2 C3 -1.8(11)
C4 C3 C2 C1 0.6(9)
